data_4330450
loop_
_publ_author_name
'K. Geetharani'
'Bellie Sundaram Krishnamoorthy'
'Samia Kahlal'
'Shaikh M. Mobin'
'Jean-Fran\,cois Halet'
'Sundargopal Ghosh'

_publ_section_title
;
 Synthesis and Characterization of Hypoelectronic Tantalaboranes:
 Comparison of the Geometric and Electronic Structures of [(Cp*TaX)2B5H11]
 (X = Cl, Br, and I)
;
_journal_name_full 'Inorganic Chemistry'
_journal_page_first 10176
_journal_page_last 10184
_journal_paper_doi 10.1021/ic300848f
_journal_volume 51
_journal_year 2012
_chemical_formula_moiety 'C20 H39 B5 Br2 Ta2'
_chemical_formula_sum 'C20 H39 B5 Br2 Ta2'
_chemical_formula_weight 855.28
_chemical_name_systematic
;

 ?

;
_space_group_IT_number 14
_symmetry_cell_setting monoclinic
_symmetry_space_group_name_Hall '-P 2yn'
_symmetry_space_group_name_H-M 'P 1 21/n 1'
_atom_sites_solution_hydrogens geom
_atom_sites_solution_primary direct
_atom_sites_solution_secondary difmap
_audit_creation_method SHELXL-97
_cell_angle_alpha 90.00
_cell_angle_beta 97.937(2)
_cell_angle_gamma 90.00
_cell_formula_units_Z 4
_cell_length_a 8.0765(3)
_cell_length_b 15.3522(5)
_cell_length_c 21.2837(7)
_cell_measurement_reflns_used 5625
_cell_measurement_temperature 173(2)
_cell_measurement_theta_max 29.47
_cell_measurement_theta_min 2.34
_cell_volume 2613.73(16)
_computing_cell_refinement 'APEXII/SAINT (Bruker, 2004)'
_computing_data_collection 'APEXII (Bruker, 2004)'
_computing_data_reduction 'SAINT/XPREP (Bruker, 2004)'
_computing_molecular_graphics 'ORTEP3 (Farrugia, 1997) '
_computing_publication_material 'SHELXL-97 (Sheldrick, 2008)'
_computing_structure_refinement 'SHELXL-97 (Sheldrick, 2008)'
_computing_structure_solution 'SHELXS-97 (Sheldrick, 2008)'
_diffrn_ambient_temperature 173(2)
_diffrn_measured_fraction_theta_full 0.964
_diffrn_measured_fraction_theta_max 0.907
_diffrn_measurement_device_type 'Bruker APEXII CCD area detector'
_diffrn_measurement_method 'phi and omega scans'
_diffrn_radiation_monochromator graphite
_diffrn_radiation_source 'fine-focus sealed tube'
_diffrn_radiation_type MoK\a
_diffrn_radiation_wavelength 0.71073
_diffrn_reflns_av_R_equivalents 0.0496
_diffrn_reflns_av_sigmaI/netI 0.0641
_diffrn_reflns_limit_h_max 10
_diffrn_reflns_limit_h_min -8
_diffrn_reflns_limit_k_max 21
_diffrn_reflns_limit_k_min -21
_diffrn_reflns_limit_l_max 18
_diffrn_reflns_limit_l_min -29
_diffrn_reflns_number 21499
_diffrn_reflns_theta_full 25.00
_diffrn_reflns_theta_max 29.82
_diffrn_reflns_theta_min 1.64
_exptl_absorpt_coefficient_mu 11.430
_exptl_absorpt_correction_T_max 0.4261
_exptl_absorpt_correction_T_min 0.2790
_exptl_absorpt_correction_type multi-scan
_exptl_absorpt_process_details ' SADABS (Bruker,2004)'
_exptl_crystal_colour 'metallic red'
_exptl_crystal_density_diffrn 2.173
_exptl_crystal_description Square
_exptl_crystal_F_000 1600
_exptl_crystal_size_max 0.15
_exptl_crystal_size_mid 0.15
_exptl_crystal_size_min 0.09
_refine_diff_density_max 2.259
_refine_diff_density_min -2.360
_refine_diff_density_rms 0.248
_refine_ls_extinction_method none
_refine_ls_goodness_of_fit_ref 1.044
_refine_ls_hydrogen_treatment mixed
_refine_ls_matrix_type full
_refine_ls_number_parameters 300
_refine_ls_number_reflns 6811
_refine_ls_number_restraints 0
_refine_ls_restrained_S_all 1.044
_refine_ls_R_factor_all 0.0649
_refine_ls_R_factor_gt 0.0405
_refine_ls_shift/su_max 0.002
_refine_ls_shift/su_mean 0.000
_refine_ls_structure_factor_coef Fsqd
_refine_ls_weighting_details 'calc w=1/[\s^2^(Fo^2^)+(0.0169P)^2^+12.5867P] where P=(Fo^2^+2Fc^2^)/3'
_refine_ls_weighting_scheme calc
_refine_ls_wR_factor_gt 0.0717
_refine_ls_wR_factor_ref 0.0793
_reflns_number_gt 5126
_reflns_number_total 6811
_reflns_threshold_expression >2sigma(I)
_cod_data_source_file ic300848f_si_002_1.cif
_cod_data_source_block new
_cod_original_sg_symbol_Hall '-P 2yn '
_cod_database_code 4330450

loop_
_symmetry_equiv_pos_as_xyz
'x, y, z'
'-x+1/2, y+1/2, -z+1/2'
'-x, -y, -z'
'x-1/2, -y-1/2, z-1/2'

loop_
_atom_site_label
_atom_site_type_symbol
_atom_site_fract_x
_atom_site_fract_y
_atom_site_fract_z
_atom_site_U_iso_or_equiv
_atom_site_adp_type
_atom_site_occupancy
_atom_site_symmetry_multiplicity
_atom_site_calc_flag
_atom_site_refinement_flags
B1 B 0.7013(15) 0.7811(8) 0.1750(5) 0.048(3) Uani 1 1 d .
B2 B 0.7256(12) 0.8740(6) 0.1323(4) 0.039(2) Uani 1 1 d .
H2 H 0.6064 0.9100 0.1167 0.046 Uiso 1 1 calc R
B3 B 0.8976(13) 0.9231(5) 0.1100(4) 0.034(2) Uani 1 1 d .
H3 H 0.8457 0.9830 0.0844 0.041 Uiso 1 1 calc R
B4 B 1.1037(12) 0.9414(5) 0.1508(4) 0.032(2) Uani 1 1 d .
B5 B 1.0701(14) 0.8808(6) 0.0768(4) 0.042(3) Uani 1 1 d .
Br1 Br 1.12180(14) 0.76523(5) 0.28550(4) 0.0526(3) Uani 1 1 d .
Br2 Br 1.04647(18) 0.63388(6) 0.12909(5) 0.0820(4) Uani 1 1 d .
C1 C 0.7057(12) 0.9450(9) 0.2692(5) 0.074(4) Uani 1 1 d .
C2 C 0.8273(11) 0.9140(6) 0.3179(4) 0.046(2) Uani 1 1 d .
C3 C 0.9760(10) 0.9607(4) 0.3154(3) 0.0306(17) Uani 1 1 d .
C4 C 0.9460(11) 1.0221(4) 0.2650(3) 0.0334(18) Uani 1 1 d .
C5 C 0.7792(14) 1.0141(7) 0.2372(4) 0.062(3) Uani 1 1 d .
C6 C 0.5228(12) 0.9228(12) 0.2601(6) 0.149(8) Uani 1 1 d .
H6A H 0.5092 0.8594 0.2617 0.224 Uiso 1 1 calc R
H6B H 0.4704 0.9445 0.2188 0.224 Uiso 1 1 calc R
H6C H 0.4694 0.9499 0.2938 0.224 Uiso 1 1 calc R
C7 C 0.8075(15) 0.8448(7) 0.3674(4) 0.087(4) Uani 1 1 d .
H7A H 0.9109 0.8108 0.3760 0.130 Uiso 1 1 calc R
H7B H 0.7146 0.8061 0.3515 0.130 Uiso 1 1 calc R
H7C H 0.7843 0.8729 0.4066 0.130 Uiso 1 1 calc R
C8 C 1.1335(10) 0.9557(5) 0.3621(3) 0.0361(19) Uani 1 1 d .
H8A H 1.1348 1.0034 0.3928 0.054 Uiso 1 1 calc R
H8B H 1.2308 0.9608 0.3395 0.054 Uiso 1 1 calc R
H8C H 1.1374 0.8998 0.3845 0.054 Uiso 1 1 calc R
C9 C 1.0667(15) 1.0935(5) 0.2532(4) 0.064(3) Uani 1 1 d .
H9A H 1.0372 1.1161 0.2100 0.096 Uiso 1 1 calc R
H9B H 1.1806 1.0701 0.2581 0.096 Uiso 1 1 calc R
H9C H 1.0606 1.1407 0.2838 0.096 Uiso 1 1 calc R
C10 C 0.6908(17) 1.0744(7) 0.1885(5) 0.116(6) Uani 1 1 d .
H10A H 0.6566 1.1270 0.2094 0.173 Uiso 1 1 calc R
H10B H 0.5917 1.0453 0.1662 0.173 Uiso 1 1 calc R
H10C H 0.7661 1.0904 0.1580 0.173 Uiso 1 1 calc R
C11 C 0.6859(14) 0.8119(6) -0.0082(4) 0.055(3) Uani 1 1 d .
C12 C 0.6016(10) 0.7466(9) 0.0229(4) 0.067(4) Uani 1 1 d .
C13 C 0.6993(12) 0.6687(6) 0.0222(3) 0.045(2) Uani 1 1 d .
C14 C 0.8371(9) 0.6879(4) -0.0093(3) 0.0245(15) Uani 1 1 d .
C15 C 0.8281(11) 0.7758(4) -0.0270(3) 0.036(2) Uani 1 1 d .
C16 C 0.618(2) 0.9011(7) -0.0244(6) 0.160(9) Uani 1 1 d .
H16A H 0.7090 0.9438 -0.0179 0.240 Uiso 1 1 calc R
H16B H 0.5335 0.9156 0.0028 0.240 Uiso 1 1 calc R
H16C H 0.5667 0.9024 -0.0689 0.240 Uiso 1 1 calc R
C17 C 0.4324(14) 0.7525(13) 0.0434(7) 0.191(11) Uani 1 1 d .
H17A H 0.4241 0.8065 0.0673 0.287 Uiso 1 1 calc R
H17B H 0.4152 0.7025 0.0704 0.287 Uiso 1 1 calc R
H17C H 0.3468 0.7524 0.0060 0.287 Uiso 1 1 calc R
C18 C 0.657(2) 0.5795(8) 0.0450(5) 0.128(7) Uani 1 1 d .
H18A H 0.5994 0.5459 0.0094 0.192 Uiso 1 1 calc R
H18B H 0.5845 0.5853 0.0780 0.192 Uiso 1 1 calc R
H18C H 0.7603 0.5494 0.0624 0.192 Uiso 1 1 calc R
C19 C 0.9647(13) 0.6248(6) -0.0281(5) 0.073(3) Uani 1 1 d .
H19A H 0.9447 0.6156 -0.0741 0.109 Uiso 1 1 calc R
H19B H 0.9551 0.5691 -0.0064 0.109 Uiso 1 1 calc R
H19C H 1.0771 0.6486 -0.0161 0.109 Uiso 1 1 calc R
C20 C 0.9419(17) 0.8177(7) -0.0685(4) 0.088(4) Uani 1 1 d .
H20A H 0.9177 0.7943 -0.1116 0.132 Uiso 1 1 calc R
H20B H 1.0585 0.8055 -0.0515 0.132 Uiso 1 1 calc R
H20C H 0.9235 0.8809 -0.0695 0.132 Uiso 1 1 calc R
Ta1 Ta 0.92215(4) 0.876897(16) 0.219830(12) 0.02033(7) Uani 1 1 d .
Ta2 Ta 0.86608(4) 0.768245(16) 0.088765(12) 0.01898(7) Uani 1 1 d .
H4 H 1.159(8) 1.002(4) 0.149(3) 0.015(16) Uiso 1 1 d .
H5 H 1.119(9) 0.907(4) 0.038(3) 0.03(2) Uiso 1 1 d .
H6 H 1.080(9) 0.810(4) 0.075(3) 0.031(19) Uiso 1 1 d .
H7 H 1.138(9) 0.903(4) 0.197(3) 0.032(19) Uiso 1 1 d .
H8 H 0.575(16) 0.773(7) 0.173(5) 0.10(4) Uiso 1 1 d .
H9 H 0.788(11) 0.782(5) 0.227(4) 0.06(3) Uiso 1 1 d .
H10 H 0.761(12) 0.723(6) 0.155(4) 0.07(3) Uiso 1 1 d .

loop_
_atom_site_aniso_label
_atom_site_aniso_U_11
_atom_site_aniso_U_22
_atom_site_aniso_U_33
_atom_site_aniso_U_23
_atom_site_aniso_U_13
_atom_site_aniso_U_12
B1 0.032(6) 0.081(8) 0.035(5) -0.024(5) 0.019(5) -0.026(6)
B2 0.026(5) 0.057(5) 0.034(5) -0.014(4) 0.006(4) 0.014(4)
B3 0.059(7) 0.024(4) 0.019(4) 0.000(3) 0.001(4) 0.008(4)
B4 0.047(6) 0.028(4) 0.023(4) -0.002(3) 0.010(4) -0.012(4)
B5 0.067(8) 0.034(4) 0.031(4) -0.008(4) 0.022(5) -0.021(5)
Br1 0.0819(8) 0.0314(4) 0.0364(4) 0.0038(3) -0.0207(5) 0.0068(4)
Br2 0.1355(12) 0.0345(4) 0.0590(6) -0.0132(4) -0.0470(7) 0.0414(6)
C1 0.021(5) 0.136(10) 0.067(7) -0.067(7) 0.011(5) 0.005(6)
C2 0.037(6) 0.072(6) 0.033(4) -0.019(4) 0.022(4) -0.018(5)
C3 0.031(5) 0.035(4) 0.027(4) -0.007(3) 0.008(4) 0.001(3)
C4 0.049(6) 0.031(4) 0.020(3) -0.005(3) 0.005(4) 0.015(4)
C5 0.070(8) 0.072(6) 0.037(5) -0.030(5) -0.020(5) 0.054(6)
C6 0.012(6) 0.32(2) 0.120(11) -0.152(13) 0.016(6) -0.005(9)
C7 0.102(10) 0.115(9) 0.052(6) -0.018(6) 0.046(6) -0.075(8)
C8 0.042(5) 0.039(4) 0.027(4) -0.003(3) 0.001(4) -0.002(4)
C9 0.129(10) 0.025(4) 0.040(5) -0.008(3) 0.020(6) -0.006(5)
C10 0.142(13) 0.107(9) 0.074(7) -0.056(7) -0.068(8) 0.108(9)
C11 0.067(7) 0.052(5) 0.035(4) -0.026(4) -0.030(5) 0.036(5)
C12 0.005(4) 0.150(11) 0.042(5) -0.054(6) -0.006(4) 0.001(5)
C13 0.055(6) 0.063(5) 0.019(3) -0.007(4) 0.004(4) -0.032(5)
C14 0.027(4) 0.026(3) 0.019(3) -0.007(2) -0.005(3) -0.002(3)
C15 0.057(6) 0.032(4) 0.017(3) -0.004(3) -0.008(4) -0.023(4)
C16 0.27(2) 0.091(8) 0.077(8) -0.040(7) -0.114(11) 0.131(11)
C17 0.017(6) 0.44(3) 0.118(12) -0.181(16) 0.001(7) -0.014(11)
C18 0.223(17) 0.116(10) 0.040(5) 0.001(6) 0.000(8) -0.143(11)
C19 0.064(8) 0.075(7) 0.076(7) -0.046(6) -0.003(6) 0.026(6)
C20 0.152(13) 0.092(8) 0.019(4) 0.005(5) 0.009(6) -0.069(8)
Ta1 0.01768(16) 0.02576(13) 0.01793(13) -0.00178(10) 0.00374(12) -0.00095(11)
Ta2 0.01940(17) 0.01887(12) 0.01856(13) -0.00011(9) 0.00223(12) 0.00008(11)

loop_
_atom_type_symbol
_atom_type_description
_atom_type_scat_dispersion_real
_atom_type_scat_dispersion_imag
_atom_type_scat_source
C C 0.0033 0.0016 'International Tables Vol C Tables 4.2.6.8 and 6.1.1.4'
H H 0.0000 0.0000 'International Tables Vol C Tables 4.2.6.8 and 6.1.1.4'
B B 0.0013 0.0007 'International Tables Vol C Tables 4.2.6.8 and 6.1.1.4'
Br Br -0.2901 2.4595 'International Tables Vol C Tables 4.2.6.8 and 6.1.1.4'
Ta Ta -0.7052 6.5227 'International Tables Vol C Tables 4.2.6.8 and 6.1.1.4'

loop_
_geom_angle_atom_site_label_1
_geom_angle_atom_site_label_2
_geom_angle_atom_site_label_3
_geom_angle
B2 B1 Ta1 64.5(5)
B2 B1 Ta2 63.4(4)
Ta1 B1 Ta2 84.0(3)
B2 B1 H8 105(6)
Ta1 B1 H8 140(6)
Ta2 B1 H8 128(6)
B2 B1 H9 112(4)
Ta1 B1 H9 48(4)
Ta2 B1 H9 112(4)
H8 B1 H9 119(7)
B2 B1 H10 112(5)
Ta1 B1 H10 108(5)
Ta2 B1 H10 49(5)
H8 B1 H10 111(8)
H9 B1 H10 98(6)
B3 B2 B1 132.2(8)
B3 B2 Ta2 74.2(4)
B1 B2 Ta2 73.7(5)
B3 B2 Ta1 73.5(4)
B1 B2 Ta1 72.6(5)
Ta2 B2 Ta1 91.0(3)
B3 B2 H2 113.6
B1 B2 H2 114.2
Ta2 B2 H2 134.0
Ta1 B2 H2 135.1
B2 B3 B5 131.7(6)
B2 B3 B4 132.3(6)
B5 B3 B4 61.3(5)
B2 B3 Ta1 64.1(4)
B5 B3 Ta1 108.2(5)
B4 B3 Ta1 68.4(4)
B2 B3 Ta2 63.3(4)
B5 B3 Ta2 68.5(4)
B4 B3 Ta2 108.1(5)
Ta1 B3 Ta2 83.4(2)
B2 B3 H3 103.5
B5 B3 H3 111.7
B4 B3 H3 111.6
Ta1 B3 H3 133.2
Ta2 B3 H3 133.7
B3 B4 B5 58.8(5)
B3 B4 Ta1 68.3(4)
B5 B4 Ta1 106.6(5)
B3 B4 H4 120(3)
B5 B4 H4 116(3)
Ta1 B4 H4 133(3)
B3 B4 H7 116(4)
B5 B4 H7 118(3)
Ta1 B4 H7 51(4)
H4 B4 H7 116(5)
B3 B5 B4 59.8(5)
B3 B5 Ta2 68.7(4)
B4 B5 Ta2 107.3(5)
B3 B5 H5 125(4)
B4 B5 H5 118(4)
Ta2 B5 H5 134(4)
B3 B5 H6 117(4)
B4 B5 H6 123(4)
Ta2 B5 H6 49(4)
H5 B5 H6 108(5)
C2 C1 C5 107.9(8)
C2 C1 C6 126.3(13)
C5 C1 C6 124.8(13)
C2 C1 Ta1 72.5(5)
C5 C1 Ta1 74.9(5)
C6 C1 Ta1 127.4(7)
C3 C2 C1 108.2(8)
C3 C2 C7 123.7(9)
C1 C2 C7 128.1(10)
C3 C2 Ta1 73.2(4)
C1 C2 Ta1 73.3(4)
C7 C2 Ta1 121.0(6)
C2 C3 C4 107.9(7)
C2 C3 C8 126.7(7)
C4 C3 C8 124.9(7)
C2 C3 Ta1 72.7(4)
C4 C3 Ta1 73.9(4)
C8 C3 Ta1 124.9(5)
C5 C4 C3 108.4(8)
C5 C4 C9 126.7(8)
C3 C4 C9 124.0(8)
C5 C4 Ta1 74.5(4)
C3 C4 Ta1 71.7(4)
C9 C4 Ta1 128.2(5)
C4 C5 C1 107.5(8)
C4 C5 C10 125.4(12)
C1 C5 C10 126.7(12)
C4 C5 Ta1 72.1(4)
C1 C5 Ta1 70.7(5)
C10 C5 Ta1 128.1(6)
C1 C6 H6A 109.5
C1 C6 H6B 109.5
H6A C6 H6B 109.5
C1 C6 H6C 109.5
H6A C6 H6C 109.5
H6B C6 H6C 109.5
C2 C7 H7A 109.5
C2 C7 H7B 109.5
H7A C7 H7B 109.5
C2 C7 H7C 109.5
H7A C7 H7C 109.5
H7B C7 H7C 109.5
C3 C8 H8A 109.5
C3 C8 H8B 109.5
H8A C8 H8B 109.5
C3 C8 H8C 109.5
H8A C8 H8C 109.5
H8B C8 H8C 109.5
C4 C9 H9A 109.5
C4 C9 H9B 109.5
H9A C9 H9B 109.5
C4 C9 H9C 109.5
H9A C9 H9C 109.5
H9B C9 H9C 109.5
C5 C10 H10A 109.5
C5 C10 H10B 109.5
H10A C10 H10B 109.5
C5 C10 H10C 109.5
H10A C10 H10C 109.5
H10B C10 H10C 109.5
C15 C11 C12 108.8(7)
C15 C11 C16 126.3(12)
C12 C11 C16 124.5(12)
C15 C11 Ta2 73.4(4)
C12 C11 Ta2 71.5(5)
C16 C11 Ta2 127.0(6)
C11 C12 C13 106.4(7)
C11 C12 C17 127.5(13)
C13 C12 C17 125.5(13)
C11 C12 Ta2 74.4(5)
C13 C12 Ta2 71.1(5)
C17 C12 Ta2 126.5(7)
C14 C13 C12 107.7(7)
C14 C13 C18 124.9(10)
C12 C13 C18 127.3(11)
C14 C13 Ta2 74.2(4)
C12 C13 Ta2 74.0(5)
C18 C13 Ta2 121.8(6)
C15 C14 C13 108.3(7)
C15 C14 C19 124.0(8)
C13 C14 C19 127.3(8)
C15 C14 Ta2 74.7(4)
C13 C14 Ta2 71.6(4)
C19 C14 Ta2 124.9(5)
C11 C15 C14 108.8(7)
C11 C15 C20 126.7(9)
C14 C15 C20 123.9(9)
C11 C15 Ta2 73.7(4)
C14 C15 Ta2 71.8(4)
C20 C15 Ta2 127.6(6)
C11 C16 H16A 109.5
C11 C16 H16B 109.5
H16A C16 H16B 109.5
C11 C16 H16C 109.5
H16A C16 H16C 109.5
H16B C16 H16C 109.5
C12 C17 H17A 109.5
C12 C17 H17B 109.5
H17A C17 H17B 109.5
C12 C17 H17C 109.5
H17A C17 H17C 109.5
H17B C17 H17C 109.5
C13 C18 H18A 109.5
C13 C18 H18B 109.5
H18A C18 H18B 109.5
C13 C18 H18C 109.5
H18A C18 H18C 109.5
H18B C18 H18C 109.5
C14 C19 H19A 109.5
C14 C19 H19B 109.5
H19A C19 H19B 109.5
C14 C19 H19C 109.5
H19A C19 H19C 109.5
H19B C19 H19C 109.5
C15 C20 H20A 109.5
C15 C20 H20B 109.5
H20A C20 H20B 109.5
C15 C20 H20C 109.5
H20A C20 H20C 109.5
H20B C20 H20C 109.5
B2 Ta1 C2 116.6(3)
B2 Ta1 C3 136.9(3)
C2 Ta1 C3 34.2(3)
B2 Ta1 C1 84.2(3)
C2 Ta1 C1 34.2(3)
C3 Ta1 C1 56.8(3)
B2 Ta1 B1 42.9(4)
C2 Ta1 B1 100.6(3)
C3 Ta1 B1 134.7(3)
C1 Ta1 B1 84.0(4)
B2 Ta1 B3 42.4(3)
C2 Ta1 B3 141.2(3)
C3 Ta1 B3 130.0(2)
C1 Ta1 B3 109.1(4)
B1 Ta1 B3 80.7(3)
B2 Ta1 C4 110.5(3)
C2 Ta1 C4 56.7(3)
C3 Ta1 C4 34.3(2)
C1 Ta1 C4 56.5(3)
B1 Ta1 C4 137.2(4)
B3 Ta1 C4 96.0(2)
B2 Ta1 B4 85.6(3)
C2 Ta1 B4 136.5(3)
C3 Ta1 B4 104.0(3)
C1 Ta1 B4 128.7(4)
B1 Ta1 B4 119.1(3)
B3 Ta1 B4 43.3(3)
C4 Ta1 B4 81.0(3)
B2 Ta1 C5 81.4(3)
C2 Ta1 C5 56.6(3)
C3 Ta1 C5 56.3(3)
C1 Ta1 C5 34.3(4)
B1 Ta1 C5 104.2(4)
B3 Ta1 C5 85.2(3)
C4 Ta1 C5 33.3(3)
B4 Ta1 C5 94.4(4)
B2 Ta1 Br1 137.1(2)
C2 Ta1 Br1 86.4(2)
C3 Ta1 Br1 82.66(18)
C1 Ta1 Br1 118.9(3)
B1 Ta1 Br1 100.3(3)
B3 Ta1 Br1 131.9(2)
C4 Ta1 Br1 112.37(18)
B4 Ta1 Br1 102.2(2)
C5 Ta1 Br1 138.47(19)
B2 Ta1 Ta2 44.3(2)
C2 Ta1 Ta2 148.7(2)
C3 Ta1 Ta2 177.12(18)
C1 Ta1 Ta2 125.4(2)
B1 Ta1 Ta2 48.2(2)
B3 Ta1 Ta2 48.33(18)
C4 Ta1 Ta2 144.26(16)
B4 Ta1 Ta2 73.24(19)
C5 Ta1 Ta2 124.11(19)
Br1 Ta1 Ta2 97.20(2)
B2 Ta1 H7 110(2)
C2 Ta1 H7 126(2)
C3 Ta1 H7 92(2)
C1 Ta1 H7 140(2)
B1 Ta1 H7 132(2)
B3 Ta1 H7 69(2)
C4 Ta1 H7 83.5(19)
B4 Ta1 H7 27(2)
C5 Ta1 H7 109(2)
Br1 Ta1 H7 76(2)
Ta2 Ta1 H7 85(2)
B2 Ta1 H9 72(3)
C2 Ta1 H9 82(3)
C3 Ta1 H9 113(3)
C1 Ta1 H9 81(3)
B1 Ta1 H9 30(3)
B3 Ta1 H9 110(3)
C4 Ta1 H9 136(3)
B4 Ta1 H9 142(3)
C5 Ta1 H9 112(3)
Br1 Ta1 H9 76(3)
Ta2 Ta1 H9 69(3)
H7 Ta1 H9 139(3)
B2 Ta2 C13 115.7(4)
B2 Ta2 C14 137.1(3)
C13 Ta2 C14 34.2(3)
B2 Ta2 C12 83.2(3)
C13 Ta2 C12 34.9(3)
C14 Ta2 C12 56.9(3)
B2 Ta2 B1 42.9(4)
C13 Ta2 B1 100.3(3)
C14 Ta2 B1 134.6(3)
C12 Ta2 B1 85.2(3)
B2 Ta2 B5 85.3(3)
C13 Ta2 B5 137.2(3)
C14 Ta2 B5 105.1(3)
C12 Ta2 B5 126.7(4)
B1 Ta2 B5 118.3(3)
B2 Ta2 B3 42.5(3)
C13 Ta2 B3 141.1(3)
C14 Ta2 B3 131.2(2)
C12 Ta2 B3 107.8(4)
B1 Ta2 B3 80.4(3)
B5 Ta2 B3 42.8(3)
B2 Ta2 C15 112.4(3)
C13 Ta2 C15 56.4(2)
C14 Ta2 C15 33.5(2)
C12 Ta2 C15 56.1(3)
B1 Ta2 C15 139.1(4)
B5 Ta2 C15 81.6(3)
B3 Ta2 C15 97.9(2)
B2 Ta2 C11 82.8(3)
C13 Ta2 C11 56.7(3)
C14 Ta2 C11 55.6(2)
C12 Ta2 C11 34.1(4)
B1 Ta2 C11 107.0(4)
B5 Ta2 C11 92.9(4)
B3 Ta2 C11 85.6(3)
C15 Ta2 C11 32.9(3)
B2 Ta2 Br2 136.6(2)
C13 Ta2 Br2 86.1(2)
C14 Ta2 Br2 82.10(16)
C12 Ta2 Br2 119.6(3)
B1 Ta2 Br2 99.0(3)
B5 Ta2 Br2 104.0(3)
B3 Ta2 Br2 132.5(2)
C15 Ta2 Br2 110.9(2)
C11 Ta2 Br2 137.35(17)
B2 Ta2 Ta1 44.8(2)
C13 Ta2 Ta1 148.1(2)
C14 Ta2 Ta1 177.49(18)
C12 Ta2 Ta1 125.5(2)
B1 Ta2 Ta1 47.8(2)
B5 Ta2 Ta1 72.9(2)
B3 Ta2 Ta1 48.25(18)
C15 Ta2 Ta1 146.11(16)
C11 Ta2 Ta1 125.66(17)
Br2 Ta2 Ta1 96.85(2)
B2 Ta2 H6 110(2)
C13 Ta2 H6 125(2)
C14 Ta2 H6 91(2)
C12 Ta2 H6 135(2)
B1 Ta2 H6 134(2)
B5 Ta2 H6 26(2)
B3 Ta2 H6 68(2)
C15 Ta2 H6 79(2)
C11 Ta2 H6 103(2)
Br2 Ta2 H6 81(2)
Ta1 Ta2 H6 87(2)
B2 Ta2 H10 70(3)
C13 Ta2 H10 86(3)
C14 Ta2 H10 117(3)
C12 Ta2 H10 86(3)
B1 Ta2 H10 27(3)
B5 Ta2 H10 137(3)
B3 Ta2 H10 106(3)
C15 Ta2 H10 140(3)
C11 Ta2 H10 117(3)
Br2 Ta2 H10 75(3)
Ta1 Ta2 H10 64(3)
H6 Ta2 H10 139(4)

loop_
_geom_bond_atom_site_label_1
_geom_bond_atom_site_label_2
_geom_bond_distance
B1 B2 1.716(15)
B1 Ta1 2.405(10)
B1 Ta2 2.419(9)
B1 H8 1.02(12)
B1 H9 1.22(9)
B1 H10 1.13(9)
B2 B3 1.705(14)
B2 Ta2 2.253(8)
B2 Ta1 2.274(9)
B2 H2 1.1200
B3 B5 1.770(14)
B3 B4 1.789(14)
B3 Ta1 2.424(8)
B3 Ta2 2.427(8)
B3 H3 1.1200
B4 B5 1.816(11)
B4 Ta1 2.426(8)
B4 H4 1.03(6)
B4 H7 1.14(7)
B5 Ta2 2.425(9)
B5 H5 1.05(7)
B5 H6 1.10(7)
Br1 Ta1 2.6212(9)
Br2 Ta2 2.6018(9)
C1 C2 1.409(14)
C1 C5 1.433(15)
C1 C6 1.503(13)
C1 Ta1 2.400(8)
C2 C3 1.406(11)
C2 C7 1.520(13)
C2 Ta1 2.389(7)
C3 C4 1.423(9)
C3 C8 1.504(10)
C3 Ta1 2.395(6)
C4 C5 1.400(13)
C4 C9 1.512(12)
C4 Ta1 2.424(7)
C5 C10 1.495(13)
C5 Ta1 2.455(8)
C6 H6A 0.9800
C6 H6B 0.9800
C6 H6C 0.9800
C7 H7A 0.9800
C7 H7B 0.9800
C7 H7C 0.9800
C8 H8A 0.9800
C8 H8B 0.9800
C8 H8C 0.9800
C9 H9A 0.9800
C9 H9B 0.9800
C9 H9C 0.9800
C10 H10A 0.9800
C10 H10B 0.9800
C10 H10C 0.9800
C11 C15 1.384(13)
C11 C12 1.425(14)
C11 C16 1.499(12)
C11 Ta2 2.448(8)
C12 C13 1.434(14)
C12 C17 1.494(14)
C12 Ta2 2.411(8)
C13 C14 1.407(11)
C13 C18 1.508(12)
C13 Ta2 2.373(7)
C14 C15 1.400(9)
C14 C19 1.508(11)
C14 Ta2 2.407(6)
C15 C20 1.505(12)
C15 Ta2 2.444(7)
C16 H16A 0.9800
C16 H16B 0.9800
C16 H16C 0.9800
C17 H17A 0.9800
C17 H17B 0.9800
C17 H17C 0.9800
C18 H18A 0.9800
C18 H18B 0.9800
C18 H18C 0.9800
C19 H19A 0.9800
C19 H19B 0.9800
C19 H19C 0.9800
C20 H20A 0.9800
C20 H20B 0.9800
C20 H20C 0.9800
Ta1 Ta2 3.2280(4)
Ta1 H7 1.92(7)
Ta1 H9 1.83(8)
Ta2 H6 1.90(7)
Ta2 H10 1.87(9)

loop_
_geom_torsion_atom_site_label_1
_geom_torsion_atom_site_label_2
_geom_torsion_atom_site_label_3
_geom_torsion_atom_site_label_4
_geom_torsion
Ta1 B1 B2 B3 46.7(7)
Ta2 B1 B2 B3 -49.6(7)
Ta1 B1 B2 Ta2 96.3(3)
Ta2 B1 B2 Ta1 -96.3(3)
B1 B2 B3 B5 45.5(13)
Ta2 B2 B3 B5 -3.9(8)
Ta1 B2 B3 B5 91.9(8)
B1 B2 B3 B4 -41.2(12)
Ta2 B2 B3 B4 -90.7(7)
Ta1 B2 B3 B4 5.2(7)
B1 B2 B3 Ta1 -46.4(7)
Ta2 B2 B3 Ta1 -95.8(3)
B1 B2 B3 Ta2 49.4(7)
Ta1 B2 B3 Ta2 95.8(3)
B2 B3 B4 B5 121.9(9)
Ta1 B3 B4 B5 126.9(5)
Ta2 B3 B4 B5 51.9(4)
B2 B3 B4 Ta1 -5.0(7)
B5 B3 B4 Ta1 -126.9(5)
Ta2 B3 B4 Ta1 -75.0(3)
B2 B3 B5 B4 -122.8(9)
Ta1 B3 B5 B4 -51.6(4)
Ta2 B3 B5 B4 -126.5(5)
B2 B3 B5 Ta2 3.8(8)
B4 B3 B5 Ta2 126.5(5)
Ta1 B3 B5 Ta2 75.0(3)
Ta1 B4 B5 B3 50.9(5)
B3 B4 B5 Ta2 -51.6(5)
Ta1 B4 B5 Ta2 -0.7(7)
C5 C1 C2 C3 -1.8(9)
C6 C1 C2 C3 -170.7(9)
Ta1 C1 C2 C3 65.3(5)
C5 C1 C2 C7 176.2(8)
C6 C1 C2 C7 7.3(16)
Ta1 C1 C2 C7 -116.7(9)
C5 C1 C2 Ta1 -67.2(6)
C6 C1 C2 Ta1 124.0(10)
C1 C2 C3 C4 0.7(9)
C7 C2 C3 C4 -177.5(8)
Ta1 C2 C3 C4 66.1(5)
C1 C2 C3 C8 173.6(7)
C7 C2 C3 C8 -4.5(12)
Ta1 C2 C3 C8 -121.0(7)
C1 C2 C3 Ta1 -65.4(6)
C7 C2 C3 Ta1 116.5(8)
C2 C3 C4 C5 0.8(8)
C8 C3 C4 C5 -172.3(7)
Ta1 C3 C4 C5 66.0(5)
C2 C3 C4 C9 170.5(7)
C8 C3 C4 C9 -2.6(11)
Ta1 C3 C4 C9 -124.3(7)
C2 C3 C4 Ta1 -65.2(5)
C8 C3 C4 Ta1 121.7(7)
C3 C4 C5 C1 -1.9(8)
C9 C4 C5 C1 -171.2(7)
Ta1 C4 C5 C1 62.3(5)
C3 C4 C5 C10 171.3(7)
C9 C4 C5 C10 2.0(12)
Ta1 C4 C5 C10 -124.4(8)
C3 C4 C5 Ta1 -64.2(5)
C9 C4 C5 Ta1 126.5(7)
C2 C1 C5 C4 2.3(9)
C6 C1 C5 C4 171.4(8)
Ta1 C1 C5 C4 -63.2(5)
C2 C1 C5 C10 -170.8(8)
C6 C1 C5 C10 -1.7(14)
Ta1 C1 C5 C10 123.7(8)
C2 C1 C5 Ta1 65.5(6)
C6 C1 C5 Ta1 -125.4(9)
C15 C11 C12 C13 0.0(9)
C16 C11 C12 C13 173.0(8)
Ta2 C11 C12 C13 -64.4(5)
C15 C11 C12 C17 -171.2(8)
C16 C11 C12 C17 1.7(14)
Ta2 C11 C12 C17 124.3(9)
C15 C11 C12 Ta2 64.4(5)
C16 C11 C12 Ta2 -122.6(8)
C11 C12 C13 C14 -0.6(9)
C17 C12 C13 C14 171.0(8)
Ta2 C12 C13 C14 -67.2(5)
C11 C12 C13 C18 -175.3(8)
C17 C12 C13 C18 -3.8(14)
Ta2 C12 C13 C18 118.1(8)
C11 C12 C13 Ta2 66.6(5)
C17 C12 C13 Ta2 -121.9(9)
C12 C13 C14 C15 0.9(8)
C18 C13 C14 C15 175.8(7)
Ta2 C13 C14 C15 -66.2(5)
C12 C13 C14 C19 -172.8(7)
C18 C13 C14 C19 2.2(12)
Ta2 C13 C14 C19 120.2(8)
C12 C13 C14 Ta2 67.0(5)
C18 C13 C14 Ta2 -118.0(8)
C12 C11 C15 C14 0.5(8)
C16 C11 C15 C14 -172.3(8)
Ta2 C11 C15 C14 63.7(5)
C12 C11 C15 C20 171.6(7)
C16 C11 C15 C20 -1.1(13)
Ta2 C11 C15 C20 -125.1(8)
C12 C11 C15 Ta2 -63.2(5)
C16 C11 C15 Ta2 124.0(9)
C13 C14 C15 C11 -0.8(8)
C19 C14 C15 C11 173.1(7)
Ta2 C14 C15 C11 -65.0(5)
C13 C14 C15 C20 -172.3(7)
C19 C14 C15 C20 1.6(11)
Ta2 C14 C15 C20 123.6(8)
C13 C14 C15 Ta2 64.1(5)
C19 C14 C15 Ta2 -122.0(7)
B3 B2 Ta1 C2 138.0(4)
B1 B2 Ta1 C2 -76.2(5)
Ta2 B2 Ta1 C2 -148.8(3)
B3 B2 Ta1 C3 103.0(5)
B1 B2 Ta1 C3 -111.3(5)
Ta2 B2 Ta1 C3 176.2(3)
B3 B2 Ta1 C1 126.8(5)
B1 B2 Ta1 C1 -87.4(6)
Ta2 B2 Ta1 C1 -160.0(5)
B3 B2 Ta1 B1 -145.8(6)
Ta2 B2 Ta1 B1 -72.6(5)
B1 B2 Ta1 B3 145.8(6)
Ta2 B2 Ta1 B3 73.2(4)
B3 B2 Ta1 C4 75.9(4)
B1 B2 Ta1 C4 -138.4(5)
Ta2 B2 Ta1 C4 149.1(3)
B3 B2 Ta1 B4 -2.8(4)
B1 B2 Ta1 B4 143.0(5)
Ta2 B2 Ta1 B4 70.4(3)
B3 B2 Ta1 C5 92.3(5)
B1 B2 Ta1 C5 -121.9(6)
Ta2 B2 Ta1 C5 165.5(4)
B3 B2 Ta1 Br1 -106.1(4)
B1 B2 Ta1 Br1 39.7(6)
Ta2 B2 Ta1 Br1 -32.9(5)
B3 B2 Ta1 Ta2 -73.2(4)
B1 B2 Ta1 Ta2 72.6(5)
C3 C2 Ta1 B2 -135.7(5)
C1 C2 Ta1 B2 -20.1(8)
C7 C2 Ta1 B2 104.7(8)
C1 C2 Ta1 C3 115.6(9)
C7 C2 Ta1 C3 -119.6(10)
C3 C2 Ta1 C1 -115.6(9)
C7 C2 Ta1 C1 124.8(11)
C3 C2 Ta1 B1 -178.0(5)
C1 C2 Ta1 B1 -62.4(7)
C7 C2 Ta1 B1 62.4(8)
C3 C2 Ta1 B3 -89.7(7)
C1 C2 Ta1 B3 25.9(9)
C7 C2 Ta1 B3 150.7(7)
C3 C2 Ta1 C4 -37.6(5)
C1 C2 Ta1 C4 78.0(7)
C7 C2 Ta1 C4 -157.2(9)
C3 C2 Ta1 B4 -21.9(8)
C1 C2 Ta1 B4 93.7(8)
C7 C2 Ta1 B4 -141.5(7)
C3 C2 Ta1 C5 -77.8(6)
C1 C2 Ta1 C5 37.8(6)
C7 C2 Ta1 C5 162.6(9)
C3 C2 Ta1 Br1 82.1(5)
C1 C2 Ta1 Br1 -162.2(7)
C7 C2 Ta1 Br1 -37.4(7)
C3 C2 Ta1 Ta2 -179.8(3)
C1 C2 Ta1 Ta2 -64.2(8)
C7 C2 Ta1 Ta2 60.6(10)
C2 C3 Ta1 B2 66.0(7)
C4 C3 Ta1 B2 -49.1(7)
C8 C3 Ta1 B2 -170.9(6)
C4 C3 Ta1 C2 -115.2(7)
C8 C3 Ta1 C2 123.1(9)
C2 C3 Ta1 C1 37.3(6)
C4 C3 Ta1 C1 -77.9(6)
C8 C3 Ta1 C1 160.4(8)
C2 C3 Ta1 B1 2.8(8)
C4 C3 Ta1 B1 -112.4(6)
C8 C3 Ta1 B1 125.9(7)
C2 C3 Ta1 B3 125.1(6)
C4 C3 Ta1 B3 9.9(6)
C8 C3 Ta1 B3 -111.8(6)
C2 C3 Ta1 C4 115.2(7)
C8 C3 Ta1 C4 -121.7(8)
C2 C3 Ta1 B4 164.7(5)
C4 C3 Ta1 B4 49.5(5)
C8 C3 Ta1 B4 -72.2(6)
C2 C3 Ta1 C5 78.7(6)
C4 C3 Ta1 C5 -36.5(5)
C8 C3 Ta1 C5 -158.2(8)
C2 C3 Ta1 Br1 -94.5(5)
C4 C3 Ta1 Br1 150.3(5)
C8 C3 Ta1 Br1 28.6(6)
C2 C3 Ta1 Ta2 178(24)
C4 C3 Ta1 Ta2 63(4)
C8 C3 Ta1 Ta2 -59(4)
C2 C1 Ta1 B2 162.0(7)
C5 C1 Ta1 B2 -83.2(6)
C6 C1 Ta1 B2 39.4(14)
C5 C1 Ta1 C2 114.7(8)
C6 C1 Ta1 C2 -122.6(17)
C2 C1 Ta1 C3 -37.2(5)
C5 C1 Ta1 C3 77.5(5)
C6 C1 Ta1 C3 -159.9(15)
C2 C1 Ta1 B1 118.9(7)
C5 C1 Ta1 B1 -126.4(6)
C6 C1 Ta1 B1 -3.8(14)
C2 C1 Ta1 B3 -163.1(6)
C5 C1 Ta1 B3 -48.4(6)
C6 C1 Ta1 B3 74.2(14)
C2 C1 Ta1 C4 -78.6(6)
C5 C1 Ta1 C4 36.1(5)
C6 C1 Ta1 C4 158.7(15)
C2 C1 Ta1 B4 -118.3(7)
C5 C1 Ta1 B4 -3.6(7)
C6 C1 Ta1 B4 119.0(13)
C2 C1 Ta1 C5 -114.7(8)
C6 C1 Ta1 C5 122.6(16)
C2 C1 Ta1 Br1 20.3(7)
C5 C1 Ta1 Br1 135.1(5)
C6 C1 Ta1 Br1 -102.3(13)
C2 C1 Ta1 Ta2 145.0(4)
C5 C1 Ta1 Ta2 -100.3(5)
C6 C1 Ta1 Ta2 22.3(15)
Ta2 B1 Ta1 B2 63.3(4)
B2 B1 Ta1 C2 118.0(5)
Ta2 B1 Ta1 C2 -178.7(3)
B2 B1 Ta1 C3 116.4(5)
Ta2 B1 Ta1 C3 179.7(2)
B2 B1 Ta1 C1 87.9(5)
Ta2 B1 Ta1 C1 151.2(5)
B2 B1 Ta1 B3 -22.6(4)
Ta2 B1 Ta1 B3 40.7(3)
B2 B1 Ta1 C4 66.2(6)
Ta2 B1 Ta1 C4 129.6(3)
B2 B1 Ta1 B4 -43.4(6)
Ta2 B1 Ta1 B4 19.9(5)
B2 B1 Ta1 C5 60.0(5)
Ta2 B1 Ta1 C5 123.3(4)
B2 B1 Ta1 Br1 -153.8(4)
Ta2 B1 Ta1 Br1 -90.4(3)
B2 B1 Ta1 Ta2 -63.3(4)
B5 B3 Ta1 B2 -128.2(6)
B4 B3 Ta1 B2 -175.9(6)
Ta2 B3 Ta1 B2 -63.4(4)
B2 B3 Ta1 C2 -72.5(6)
B5 B3 Ta1 C2 159.2(5)
B4 B3 Ta1 C2 111.6(5)
Ta2 B3 Ta1 C2 -136.0(4)
B2 B3 Ta1 C3 -119.6(4)
B5 B3 Ta1 C3 112.1(5)
B4 B3 Ta1 C3 64.5(5)
Ta2 B3 Ta1 C3 176.9(2)
B2 B3 Ta1 C1 -57.4(5)
B5 B3 Ta1 C1 174.3(5)
B4 B3 Ta1 C1 126.7(4)
Ta2 B3 Ta1 C1 -120.9(3)
B2 B3 Ta1 B1 22.8(5)
B5 B3 Ta1 B1 -105.4(6)
B4 B3 Ta1 B1 -153.1(5)
Ta2 B3 Ta1 B1 -40.6(4)
B2 B3 Ta1 C4 -114.1(4)
B5 B3 Ta1 C4 117.7(5)
B4 B3 Ta1 C4 70.1(4)
Ta2 B3 Ta1 C4 -177.5(3)
B2 B3 Ta1 B4 175.9(6)
B5 B3 Ta1 B4 47.7(5)
Ta2 B3 Ta1 B4 112.5(4)
B2 B3 Ta1 C5 -82.5(5)
B5 B3 Ta1 C5 149.3(6)
B4 B3 Ta1 C5 101.6(5)
Ta2 B3 Ta1 C5 -145.9(4)
B2 B3 Ta1 Br1 118.5(4)
B5 B3 Ta1 Br1 -9.8(6)
B4 B3 Ta1 Br1 -57.4(4)
Ta2 B3 Ta1 Br1 55.0(4)
B2 B3 Ta1 Ta2 63.4(4)
B5 B3 Ta1 Ta2 -64.8(4)
B4 B3 Ta1 Ta2 -112.5(4)
C5 C4 Ta1 B2 30.6(6)
C3 C4 Ta1 B2 146.5(5)
C9 C4 Ta1 B2 -94.2(8)
C5 C4 Ta1 C2 -78.4(6)
C3 C4 Ta1 C2 37.4(5)
C9 C4 Ta1 C2 156.7(9)
C5 C4 Ta1 C3 -115.9(7)
C9 C4 Ta1 C3 119.3(9)
C5 C4 Ta1 C1 -37.2(6)
C3 C4 Ta1 C1 78.7(6)
C9 C4 Ta1 C1 -162.1(9)
C5 C4 Ta1 B1 -11.1(7)
C3 C4 Ta1 B1 104.8(6)
C9 C4 Ta1 B1 -136.0(7)
C5 C4 Ta1 B3 71.8(6)
C3 C4 Ta1 B3 -172.4(5)
C9 C4 Ta1 B3 -53.1(8)
C5 C4 Ta1 B4 112.5(6)
C3 C4 Ta1 B4 -131.7(5)
C9 C4 Ta1 B4 -12.4(7)
C3 C4 Ta1 C5 115.9(7)
C9 C4 Ta1 C5 -124.9(10)
C5 C4 Ta1 Br1 -147.9(5)
C3 C4 Ta1 Br1 -32.1(5)
C9 C4 Ta1 Br1 87.2(7)
C5 C4 Ta1 Ta2 68.5(7)
C3 C4 Ta1 Ta2 -175.6(3)
C9 C4 Ta1 Ta2 -56.4(9)
B3 B4 Ta1 B2 2.8(4)
B5 B4 Ta1 B2 -42.8(6)
B3 B4 Ta1 C2 -122.1(5)
B5 B4 Ta1 C2 -167.7(5)
B3 B4 Ta1 C3 -134.6(4)
B5 B4 Ta1 C3 179.9(5)
B3 B4 Ta1 C1 -76.2(5)
B5 B4 Ta1 C1 -121.7(6)
B3 B4 Ta1 B1 30.8(5)
B5 B4 Ta1 B1 -14.8(7)
B5 B4 Ta1 B3 -45.6(5)
B3 B4 Ta1 C4 -108.8(4)
B5 B4 Ta1 C4 -154.4(6)
B3 B4 Ta1 C5 -78.2(4)
B5 B4 Ta1 C5 -123.8(6)
B3 B4 Ta1 Br1 140.1(3)
B5 B4 Ta1 Br1 94.5(5)
B3 B4 Ta1 Ta2 46.1(3)
B5 B4 Ta1 Ta2 0.6(5)
C4 C5 Ta1 B2 -151.1(6)
C1 C5 Ta1 B2 92.3(6)
C10 C5 Ta1 B2 -29.8(12)
C4 C5 Ta1 C2 78.9(5)
C1 C5 Ta1 C2 -37.7(5)
C10 C5 Ta1 C2 -159.8(14)
C4 C5 Ta1 C3 37.6(4)
C1 C5 Ta1 C3 -79.0(6)
C10 C5 Ta1 C3 158.9(14)
C4 C5 Ta1 C1 116.6(7)
C10 C5 Ta1 C1 -122.1(15)
C4 C5 Ta1 B1 172.3(5)
C1 C5 Ta1 B1 55.7(6)
C10 C5 Ta1 B1 -66.4(13)
C4 C5 Ta1 B3 -108.6(6)
C1 C5 Ta1 B3 134.8(6)
C10 C5 Ta1 B3 12.8(12)
C1 C5 Ta1 C4 -116.6(7)
C10 C5 Ta1 C4 121.3(15)
C4 C5 Ta1 B4 -66.2(6)
C1 C5 Ta1 B4 177.2(6)
C10 C5 Ta1 B4 55.1(12)
C4 C5 Ta1 Br1 47.8(8)
C1 C5 Ta1 Br1 -68.8(8)
C10 C5 Ta1 Br1 169.1(10)
C4 C5 Ta1 Ta2 -139.0(4)
C1 C5 Ta1 Ta2 104.4(5)
C10 C5 Ta1 Ta2 -17.6(14)
B3 B2 Ta2 C13 -138.9(4)
B1 B2 Ta2 C13 77.0(5)
Ta1 B2 Ta2 C13 148.6(3)
B3 B2 Ta2 C14 -105.0(5)
B1 B2 Ta2 C14 110.9(5)
Ta1 B2 Ta2 C14 -177.5(2)
B3 B2 Ta2 C12 -125.7(5)
B1 B2 Ta2 C12 90.2(6)
Ta1 B2 Ta2 C12 161.8(4)
B3 B2 Ta2 B1 144.1(7)
Ta1 B2 Ta2 B1 71.5(5)
B3 B2 Ta2 B5 2.1(4)
B1 B2 Ta2 B5 -141.9(5)
Ta1 B2 Ta2 B5 -70.4(3)
B1 B2 Ta2 B3 -144.1(7)
Ta1 B2 Ta2 B3 -72.5(4)
B3 B2 Ta2 C15 -76.7(4)
B1 B2 Ta2 C15 139.2(5)
Ta1 B2 Ta2 C15 -149.3(3)
B3 B2 Ta2 C11 -91.4(5)
B1 B2 Ta2 C11 124.6(6)
Ta1 B2 Ta2 C11 -163.9(4)
B3 B2 Ta2 Br2 107.6(4)
B1 B2 Ta2 Br2 -36.5(6)
Ta1 B2 Ta2 Br2 35.0(5)
B3 B2 Ta2 Ta1 72.5(4)
B1 B2 Ta2 Ta1 -71.5(5)
C14 C13 Ta2 B2 137.5(5)
C12 C13 Ta2 B2 23.4(7)
C18 C13 Ta2 B2 -100.9(10)
C12 C13 Ta2 C14 -114.1(7)
C18 C13 Ta2 C14 121.6(12)
C14 C13 Ta2 C12 114.1(7)
C18 C13 Ta2 C12 -124.3(12)
C14 C13 Ta2 B1 179.9(5)
C12 C13 Ta2 B1 65.8(7)
C18 C13 Ta2 B1 -58.5(10)
C14 C13 Ta2 B5 24.8(8)
C12 C13 Ta2 B5 -89.3(8)
C18 C13 Ta2 B5 146.4(9)
C14 C13 Ta2 B3 92.5(7)
C12 C13 Ta2 B3 -21.7(8)
C18 C13 Ta2 B3 -146.0(9)
C14 C13 Ta2 C15 36.7(4)
C12 C13 Ta2 C15 -77.5(6)
C18 C13 Ta2 C15 158.3(11)
C14 C13 Ta2 C11 76.3(5)
C12 C13 Ta2 C11 -37.8(5)
C18 C13 Ta2 C11 -162.1(11)
C14 C13 Ta2 Br2 -81.6(5)
C12 C13 Ta2 Br2 164.2(6)
C18 C13 Ta2 Br2 40.0(10)
C14 C13 Ta2 Ta1 -178.4(3)
C12 C13 Ta2 Ta1 67.5(7)
C18 C13 Ta2 Ta1 -56.8(12)
C15 C14 Ta2 B2 52.5(7)
C13 C14 Ta2 B2 -63.3(7)
C19 C14 Ta2 B2 173.5(7)
C15 C14 Ta2 C13 115.8(7)
C19 C14 Ta2 C13 -123.1(9)
C15 C14 Ta2 C12 77.3(6)
C13 C14 Ta2 C12 -38.6(6)
C19 C14 Ta2 C12 -161.7(9)
C15 C14 Ta2 B1 115.7(6)
C13 C14 Ta2 B1 -0.1(7)
C19 C14 Ta2 B1 -123.3(8)
C15 C14 Ta2 B5 -47.0(6)
C13 C14 Ta2 B5 -162.8(5)
C19 C14 Ta2 B5 74.0(8)
C15 C14 Ta2 B3 -7.7(7)
C13 C14 Ta2 B3 -123.5(6)
C19 C14 Ta2 B3 113.3(7)
C13 C14 Ta2 C15 -115.8(7)
C19 C14 Ta2 C15 121.0(9)
C15 C14 Ta2 C11 36.0(5)
C13 C14 Ta2 C11 -79.8(6)
C19 C14 Ta2 C11 157.0(9)
C15 C14 Ta2 Br2 -149.4(5)
C13 C14 Ta2 Br2 94.7(5)
C19 C14 Ta2 Br2 -28.4(7)
C15 C14 Ta2 Ta1 -84(4)
C13 C14 Ta2 Ta1 160(3)
C19 C14 Ta2 Ta1 37(4)
C11 C12 Ta2 B2 87.2(6)
C13 C12 Ta2 B2 -158.9(6)
C17 C12 Ta2 B2 -38.3(14)
C11 C12 Ta2 C13 -113.9(7)
C17 C12 Ta2 C13 120.6(17)
C11 C12 Ta2 C14 -76.1(5)
C13 C12 Ta2 C14 37.8(4)
C17 C12 Ta2 C14 158.5(16)
C11 C12 Ta2 B1 130.3(6)
C13 C12 Ta2 B1 -115.8(6)
C17 C12 Ta2 B1 4.8(14)
C11 C12 Ta2 B5 8.2(7)
C13 C12 Ta2 B5 122.1(6)
C17 C12 Ta2 B5 -117.2(14)
C11 C12 Ta2 B3 52.0(5)
C13 C12 Ta2 B3 165.9(5)
C17 C12 Ta2 B3 -73.5(15)
C11 C12 Ta2 C15 -35.6(4)
C13 C12 Ta2 C15 78.3(5)
C17 C12 Ta2 C15 -161.1(16)
C13 C12 Ta2 C11 113.9(7)
C17 C12 Ta2 C11 -125.4(17)
C11 C12 Ta2 Br2 -132.1(5)
C13 C12 Ta2 Br2 -18.2(6)
C17 C12 Ta2 Br2 102.5(14)
C11 C12 Ta2 Ta1 102.9(4)
C13 C12 Ta2 Ta1 -143.2(4)
C17 C12 Ta2 Ta1 -22.5(16)
Ta1 B1 Ta2 B2 -64.4(4)
B2 B1 Ta2 C13 -116.8(5)
Ta1 B1 Ta2 C13 178.8(3)
B2 B1 Ta2 C14 -116.7(5)
Ta1 B1 Ta2 C14 178.9(2)
B2 B1 Ta2 C12 -85.2(6)
Ta1 B1 Ta2 C12 -149.6(5)
B2 B1 Ta2 B5 44.2(6)
Ta1 B1 Ta2 B5 -20.2(5)
B2 B1 Ta2 B3 23.7(5)
Ta1 B1 Ta2 B3 -40.7(3)
B2 B1 Ta2 C15 -67.3(6)
Ta1 B1 Ta2 C15 -131.7(3)
B2 B1 Ta2 C11 -58.7(5)
Ta1 B1 Ta2 C11 -123.1(3)
B2 B1 Ta2 Br2 155.5(4)
Ta1 B1 Ta2 Br2 91.1(3)
B2 B1 Ta2 Ta1 64.4(4)
B3 B5 Ta2 B2 -2.1(4)
B4 B5 Ta2 B2 44.5(6)
B3 B5 Ta2 C13 121.3(5)
B4 B5 Ta2 C13 168.0(5)
B3 B5 Ta2 C14 135.5(4)
B4 B5 Ta2 C14 -177.9(5)
B3 B5 Ta2 C12 75.8(5)
B4 B5 Ta2 C12 122.5(6)
B3 B5 Ta2 B1 -30.6(6)
B4 B5 Ta2 B1 16.1(8)
B4 B5 Ta2 B3 46.7(5)
B3 B5 Ta2 C15 111.4(4)
B4 B5 Ta2 C15 158.0(6)
B3 B5 Ta2 C11 80.4(4)
B4 B5 Ta2 C11 127.1(6)
B3 B5 Ta2 Br2 -139.1(4)
B4 B5 Ta2 Br2 -92.4(6)
B3 B5 Ta2 Ta1 -46.1(3)
B4 B5 Ta2 Ta1 0.6(5)
B5 B3 Ta2 B2 176.8(6)
B4 B3 Ta2 B2 129.0(6)
Ta1 B3 Ta2 B2 64.3(4)
B2 B3 Ta2 C13 70.7(6)
B5 B3 Ta2 C13 -112.5(6)
B4 B3 Ta2 C13 -160.3(4)
Ta1 B3 Ta2 C13 135.0(4)
B2 B3 Ta2 C14 119.0(5)
B5 B3 Ta2 C14 -64.1(6)
B4 B3 Ta2 C14 -112.0(5)
Ta1 B3 Ta2 C14 -176.7(2)
B2 B3 Ta2 C12 57.9(5)
B5 B3 Ta2 C12 -125.3(5)
B4 B3 Ta2 C12 -173.2(5)
Ta1 B3 Ta2 C12 122.1(3)
B2 B3 Ta2 B1 -23.9(5)
B5 B3 Ta2 B1 153.0(5)
B4 B3 Ta2 B1 105.1(5)
Ta1 B3 Ta2 B1 40.4(4)
B2 B3 Ta2 B5 -176.8(6)
B4 B3 Ta2 B5 -47.9(5)
Ta1 B3 Ta2 B5 -112.6(5)
B2 B3 Ta2 C15 114.7(5)
B5 B3 Ta2 C15 -68.4(5)
B4 B3 Ta2 C15 -116.3(5)
Ta1 B3 Ta2 C15 179.0(3)
B2 B3 Ta2 C11 84.1(5)
B5 B3 Ta2 C11 -99.0(5)
B4 B3 Ta2 C11 -146.9(5)
Ta1 B3 Ta2 C11 148.4(4)
B2 B3 Ta2 Br2 -117.3(4)
B5 B3 Ta2 Br2 59.5(5)
B4 B3 Ta2 Br2 11.6(6)
Ta1 B3 Ta2 Br2 -53.1(4)
B2 B3 Ta2 Ta1 -64.3(4)
B5 B3 Ta2 Ta1 112.6(5)
B4 B3 Ta2 Ta1 64.7(4)
C11 C15 Ta2 B2 -27.5(6)
C14 C15 Ta2 B2 -144.3(5)
C20 C15 Ta2 B2 96.5(9)
C11 C15 Ta2 C13 79.3(6)
C14 C15 Ta2 C13 -37.5(5)
C20 C15 Ta2 C13 -156.7(10)
C11 C15 Ta2 C14 116.7(7)
C20 C15 Ta2 C14 -119.2(11)
C11 C15 Ta2 C12 37.0(5)
C14 C15 Ta2 C12 -79.7(6)
C20 C15 Ta2 C12 161.1(10)
C11 C15 Ta2 B1 15.2(7)
C14 C15 Ta2 B1 -101.5(6)
C20 C15 Ta2 B1 139.3(9)
C11 C15 Ta2 B5 -108.8(6)
C14 C15 Ta2 B5 134.4(5)
C20 C15 Ta2 B5 15.2(9)
C11 C15 Ta2 B3 -69.1(6)
C14 C15 Ta2 B3 174.1(5)
C20 C15 Ta2 B3 54.9(9)
C14 C15 Ta2 C11 -116.7(7)
C20 C15 Ta2 C11 124.1(11)
C11 C15 Ta2 Br2 149.3(5)
C14 C15 Ta2 Br2 32.6(5)
C20 C15 Ta2 Br2 -86.6(8)
C11 C15 Ta2 Ta1 -67.8(6)
C14 C15 Ta2 Ta1 175.5(3)
C20 C15 Ta2 Ta1 56.3(11)
C15 C11 Ta2 B2 154.5(6)
C12 C11 Ta2 B2 -88.5(6)
C16 C11 Ta2 B2 31.2(13)
C15 C11 Ta2 C13 -78.3(5)
C12 C11 Ta2 C13 38.7(5)
C16 C11 Ta2 C13 158.5(14)
C15 C11 Ta2 C14 -36.8(4)
C12 C11 Ta2 C14 80.2(5)
C16 C11 Ta2 C14 -160.0(14)
C15 C11 Ta2 C12 -117.0(7)
C16 C11 Ta2 C12 119.7(15)
C15 C11 Ta2 B1 -169.6(5)
C12 C11 Ta2 B1 -52.6(6)
C16 C11 Ta2 B1 67.1(13)
C15 C11 Ta2 B5 69.6(5)
C12 C11 Ta2 B5 -173.4(6)
C16 C11 Ta2 B5 -53.7(13)
C15 C11 Ta2 B3 111.8(6)
C12 C11 Ta2 B3 -131.2(6)
C16 C11 Ta2 B3 -11.5(13)
C12 C11 Ta2 C15 117.0(7)
C16 C11 Ta2 C15 -123.3(16)
C15 C11 Ta2 Br2 -44.7(8)
C12 C11 Ta2 Br2 72.3(7)
C16 C11 Ta2 Br2 -168.0(11)
C15 C11 Ta2 Ta1 140.6(4)
C12 C11 Ta2 Ta1 -102.5(5)
C16 C11 Ta2 Ta1 17.3(14)
C2 Ta1 Ta2 B2 63.1(6)
C3 Ta1 Ta2 B2 -115(4)
C1 Ta1 Ta2 B2 24.7(6)
B1 Ta1 Ta2 B2 60.7(6)
B3 Ta1 Ta2 B2 -59.8(5)
C4 Ta1 Ta2 B2 -55.5(5)
B4 Ta1 Ta2 B2 -101.2(4)
C5 Ta1 Ta2 B2 -17.4(5)
Br1 Ta1 Ta2 B2 158.1(4)
B2 Ta1 Ta2 C13 -62.9(6)
C2 Ta1 Ta2 C13 0.2(7)
C3 Ta1 Ta2 C13 -178(24)
C1 Ta1 Ta2 C13 -38.2(6)
B1 Ta1 Ta2 C13 -2.2(6)
B3 Ta1 Ta2 C13 -122.7(6)
C4 Ta1 Ta2 C13 -118.4(6)
B4 Ta1 Ta2 C13 -164.1(5)
C5 Ta1 Ta2 C13 -80.3(6)
Br1 Ta1 Ta2 C13 95.2(4)
B2 Ta1 Ta2 C14 138(4)
C2 Ta1 Ta2 C14 -159(4)
C3 Ta1 Ta2 C14 23(5)
C1 Ta1 Ta2 C14 163(4)
B1 Ta1 Ta2 C14 -161(4)
B3 Ta1 Ta2 C14 78(4)
C4 Ta1 Ta2 C14 83(4)
B4 Ta1 Ta2 C14 37(4)
C5 Ta1 Ta2 C14 121(4)
Br1 Ta1 Ta2 C14 -64(4)
B2 Ta1 Ta2 C12 -22.5(5)
C2 Ta1 Ta2 C12 40.6(6)
C3 Ta1 Ta2 C12 -137(4)
C1 Ta1 Ta2 C12 2.2(6)
B1 Ta1 Ta2 C12 38.2(6)
B3 Ta1 Ta2 C12 -82.2(5)
C4 Ta1 Ta2 C12 -78.0(5)
B4 Ta1 Ta2 C12 -123.7(5)
C5 Ta1 Ta2 C12 -39.8(6)
Br1 Ta1 Ta2 C12 135.7(4)
B2 Ta1 Ta2 B1 -60.7(6)
C2 Ta1 Ta2 B1 2.4(6)
C3 Ta1 Ta2 B1 -176(4)
C1 Ta1 Ta2 B1 -36.0(6)
B3 Ta1 Ta2 B1 -120.5(5)
C4 Ta1 Ta2 B1 -116.2(6)
B4 Ta1 Ta2 B1 -161.9(5)
C5 Ta1 Ta2 B1 -78.0(6)
Br1 Ta1 Ta2 B1 97.5(4)
B2 Ta1 Ta2 B5 100.8(5)
C2 Ta1 Ta2 B5 163.9(5)
C3 Ta1 Ta2 B5 -14(4)
C1 Ta1 Ta2 B5 125.5(5)
B1 Ta1 Ta2 B5 161.5(5)
B3 Ta1 Ta2 B5 41.0(4)
C4 Ta1 Ta2 B5 45.3(4)
B4 Ta1 Ta2 B5 -0.4(4)
C5 Ta1 Ta2 B5 83.4(5)
Br1 Ta1 Ta2 B5 -101.1(3)
B2 Ta1 Ta2 B3 59.8(5)
C2 Ta1 Ta2 B3 122.9(6)
C3 Ta1 Ta2 B3 -55(4)
C1 Ta1 Ta2 B3 84.5(6)
B1 Ta1 Ta2 B3 120.5(5)
C4 Ta1 Ta2 B3 4.3(5)
B4 Ta1 Ta2 B3 -41.4(4)
C5 Ta1 Ta2 B3 42.4(5)
Br1 Ta1 Ta2 B3 -142.1(3)
B2 Ta1 Ta2 C15 58.0(5)
C2 Ta1 Ta2 C15 121.1(6)
C3 Ta1 Ta2 C15 -57(4)
C1 Ta1 Ta2 C15 82.7(6)
B1 Ta1 Ta2 C15 118.6(6)
B3 Ta1 Ta2 C15 -1.8(5)
C4 Ta1 Ta2 C15 2.5(5)
B4 Ta1 Ta2 C15 -43.3(5)
C5 Ta1 Ta2 C15 40.6(6)
Br1 Ta1 Ta2 C15 -143.9(4)
B2 Ta1 Ta2 C11 19.8(5)
C2 Ta1 Ta2 C11 82.9(6)
C3 Ta1 Ta2 C11 -95(4)
C1 Ta1 Ta2 C11 44.5(6)
B1 Ta1 Ta2 C11 80.5(6)
B3 Ta1 Ta2 C11 -40.0(5)
C4 Ta1 Ta2 C11 -35.7(5)
B4 Ta1 Ta2 C11 -81.4(4)
C5 Ta1 Ta2 C11 2.4(5)
Br1 Ta1 Ta2 C11 177.9(4)
B2 Ta1 Ta2 Br2 -156.6(4)
C2 Ta1 Ta2 Br2 -93.5(5)
C3 Ta1 Ta2 Br2 89(4)
C1 Ta1 Ta2 Br2 -131.9(4)
B1 Ta1 Ta2 Br2 -95.9(4)
B3 Ta1 Ta2 Br2 143.6(3)
C4 Ta1 Ta2 Br2 147.9(3)
B4 Ta1 Ta2 Br2 102.2(2)
C5 Ta1 Ta2 Br2 -174.0(4)
Br1 Ta1 Ta2 Br2 1.53(4)
